data_7242359
loop_
_publ_author_name
'Khandavilli, Udaya B. Rao'
'Buckley, Aoife M.'
'Maguire, Anita R.'
'Kiran, Mangalampalli S. R. N.'
'Ramamurty, Upadrasta'
'Lawrence, Simon E.'

_publ_section_title
;
 Epimers with distinct mechanical behaviours
;
_journal_issue 34
_journal_name_full CrystEngComm
_journal_page_first 5848
_journal_page_last 5855
_journal_paper_doi 10.1039/D0CE01723J
_journal_volume 23
_journal_year 2021
_chemical_absolute_configuration rm
_chemical_formula_moiety 'C26 H36 O3'
_chemical_formula_sum 'C26 H36 O3'
_chemical_formula_weight 396.55
_space_group_crystal_system orthorhombic
_space_group_IT_number 19
_space_group_name_Hall 'P 2ac 2ab'
_space_group_name_H-M_alt 'P 21 21 21'
_atom_sites_solution_hydrogens geom
_audit_update_record
;
2021-02-15 deposited with the CCDC.	2021-03-05 downloaded from the CCDC.
;
_cell_angle_alpha 90
_cell_angle_beta 90
_cell_angle_gamma 90
_cell_formula_units_Z 4
_cell_length_a 5.6104(2)
_cell_length_b 9.8196(4)
_cell_length_c 43.1042(17)
_cell_measurement_reflns_used 9952
_cell_measurement_temperature 296.(2)
_cell_measurement_theta_max 66.8920
_cell_measurement_theta_min 5.4566
_cell_volume 2374.69(16)
_computing_cell_refinement 'SAINT V8.34A (Bruker AXS Inc., 2013)'
_computing_data_collection 'Bruker Instrument Service v2013.12.0.0'
_computing_data_reduction 'SAINT V8.34A (Bruker AXS Inc., 2013)'
_computing_structure_refinement 'SHELXL-2014/7 (Sheldrick, 2014)'
_diffrn_ambient_temperature 296.(2)
_diffrn_detector_area_resol_mean 8.3333
_diffrn_measured_fraction_theta_full 0.940
_diffrn_measured_fraction_theta_max 0.940
_diffrn_measurement_device_type 'Bruker AXS Kappa APEX II DUO'
_diffrn_measurement_method '\f and \w scans'
_diffrn_radiation_monochromator 'Incoatec Montel Multilayer Mirror'
_diffrn_radiation_type CuK\a
_diffrn_radiation_wavelength 1.54178
_diffrn_reflns_av_R_equivalents 0.0282
_diffrn_reflns_av_unetI/netI 0.0290
_diffrn_reflns_limit_h_max 6
_diffrn_reflns_limit_h_min -6
_diffrn_reflns_limit_k_max 11
_diffrn_reflns_limit_k_min -8
_diffrn_reflns_limit_l_max 50
_diffrn_reflns_limit_l_min -51
_diffrn_reflns_number 14620
_diffrn_reflns_theta_full 67.28
_diffrn_reflns_theta_max 67.28
_diffrn_reflns_theta_min 5.46
_diffrn_source 'Incoatec Microfocus X-ray Source I\mS'
_diffrn_source_type microfocus
_exptl_absorpt_coefficient_mu 0.551
_exptl_absorpt_correction_T_max 0.75
_exptl_absorpt_correction_T_min 0.67
_exptl_absorpt_correction_type multi-scan
_exptl_absorpt_process_details 'SADABS V2014/5 (Bruker AXS Inc.)'
_exptl_crystal_colour 'clear colourless'
_exptl_crystal_density_diffrn 1.109
_exptl_crystal_density_method 'not measured'
_exptl_crystal_description Plate
_exptl_crystal_F_000 864
_exptl_crystal_size_max 0.268
_exptl_crystal_size_mid 0.231
_exptl_crystal_size_min 0.114
_refine_diff_density_max 0.138
_refine_diff_density_min -0.132
_refine_ls_abs_structure_details
;
Flack x determined using 1392 quotients [(I+)-(I-)]/[(I+)+(I-)]
(Parsons, Flack and Wagner, Acta Cryst. B69 (2013) 249-259).
;
_refine_ls_abs_structure_Flack 0.19(6)
_refine_ls_extinction_method none
_refine_ls_goodness_of_fit_ref 1.111
_refine_ls_hydrogen_treatment constr
_refine_ls_matrix_type full
_refine_ls_number_parameters 268
_refine_ls_number_reflns 3860
_refine_ls_number_restraints 0
_refine_ls_restrained_S_all 1.111
_refine_ls_R_factor_all 0.0461
_refine_ls_R_factor_gt 0.0452
_refine_ls_shift/su_max 0.000
_refine_ls_shift/su_mean 0.000
_refine_ls_structure_factor_coef Fsqd
_refine_ls_weighting_details 'w=1/[\s^2^(Fo^2^)+(0.0385P)^2^+0.6227P] where P=(Fo^2^+2Fc^2^)/3'
_refine_ls_weighting_scheme calc
_refine_ls_wR_factor_gt 0.1146
_refine_ls_wR_factor_ref 0.1152
_reflns_number_gt 3749
_reflns_number_total 3860
_reflns_threshold_expression 'I > 2\s(I)'
_cod_data_source_file d0ce01723j2.cif
_cod_data_source_block 4b_tertbutyl_bending
_cod_depositor_comments 'Adding full bibliography for 7242352--7242359.cif.'
_cod_database_code 7242359

loop_
_space_group_symop_operation_xyz
'x, y, z'
'-x+1/2, -y, z+1/2'
'-x, y+1/2, -z+1/2'
'x+1/2, -y+1/2, -z'

loop_
_atom_site_type_symbol
_atom_site_label
_atom_site_fract_x
_atom_site_fract_y
_atom_site_fract_z
_atom_site_U_iso_or_equiv
_atom_site_adp_type
_atom_site_calc_flag
_atom_site_refinement_flags_adp
_atom_site_refinement_flags_occupancy
_atom_site_refinement_flags_posn
_atom_site_occupancy
_atom_site_disorder_assembly
_atom_site_disorder_group
C C1 0.2318(5) 0.7313(3) 0.63961(6) 0.0563(7) Uani d . . . 1 . .
C C2 0.3799(5) 0.6008(3) 0.63927(6) 0.0537(7) Uani d . . . 1 . .
H H2 0.5478 0.622 0.6433 0.064 Uiso calc U . R 1 . .
O O3 0.3561(4) 0.5366(2) 0.61001(4) 0.0655(6) Uani d . . . 1 . .
C C4 0.5510(5) 0.5597(3) 0.58891(6) 0.0546(7) Uani d . . . 1 . .
H H4 0.6991 0.5311 0.599 0.065 Uiso calc U . R 1 . .
C C5 0.5085(6) 0.4681(3) 0.56077(6) 0.0619(8) Uani d . . . 1 . .
H H5 0.3637 0.5012 0.5505 0.074 Uiso calc U . R 1 . .
C C6 0.7141(8) 0.4893(4) 0.53806(8) 0.0810(10) Uani d . . . 1 . .
H H6A 0.8606 0.4571 0.5475 0.097 Uiso calc U . R 1 . .
H H6B 0.6855 0.4353 0.5196 0.097 Uiso calc U . R 1 . .
C C7 0.7449(10) 0.6373(4) 0.52878(8) 0.0965(14) Uani d . . . 1 . .
H H7A 0.6058 0.6667 0.5172 0.116 Uiso calc U . R 1 . .
H H7B 0.8825 0.6455 0.5153 0.116 Uiso calc U . R 1 . .
C C8 0.7782(8) 0.7295(4) 0.55673(7) 0.0790(10) Uani d . . . 1 . .
H H8 0.9268 0.7032 0.5671 0.095 Uiso calc U . R 1 . .
C C9 0.5756(6) 0.7076(3) 0.57939(7) 0.0656(8) Uani d . . . 1 . .
H H9A 0.4278 0.7377 0.57 0.079 Uiso calc U . R 1 . .
H H9B 0.603 0.7626 0.5977 0.079 Uiso calc U . R 1 . .
C C10 0.4641(7) 0.3188(4) 0.56943(7) 0.0710(9) Uani d . . . 1 . .
H H10 0.332 0.3187 0.5843 0.085 Uiso calc U . R 1 . .
C C11 0.6725(9) 0.2506(5) 0.58550(12) 0.1052(14) Uani d . . . 1 . .
H H11A 0.6324 0.1577 0.5901 0.158 Uiso calc U . R 1 . .
H H11B 0.7076 0.298 0.6044 0.158 Uiso calc U . R 1 . .
H H11C 0.8095 0.253 0.5722 0.158 Uiso calc U . R 1 . .
C C12 0.3817(10) 0.2341(5) 0.54162(10) 0.1041(14) Uani d . . . 1 . .
H H12A 0.5158 0.2144 0.5285 0.156 Uiso calc U . R 1 . .
H H12B 0.265 0.2844 0.53 0.156 Uiso calc U . R 1 . .
H H12C 0.3127 0.1504 0.5488 0.156 Uiso calc U . R 1 . .
C C13 0.8000(12) 0.8787(5) 0.54720(10) 0.1178(19) Uani d . . . 1 . .
H H13A 0.6554 0.9073 0.5372 0.177 Uiso calc U . R 1 . .
H H13B 0.9311 0.889 0.5331 0.177 Uiso calc U . R 1 . .
H H13C 0.8272 0.9336 0.5653 0.177 Uiso calc U . R 1 . .
C C14 0.2854(5) 0.5075(3) 0.66417(6) 0.0519(7) Uani d . . . 1 . .
C C15 0.3985(5) 0.4923(3) 0.69191(6) 0.0535(7) Uani d . . . 1 . .
H H15 0.5396 0.5396 0.6954 0.064 Uiso calc U . R 1 . .
C C16 0.3086(5) 0.4069(3) 0.71563(7) 0.0546(7) Uani d . . . 1 . .
C C17 0.4281(7) 0.3886(4) 0.74434(7) 0.0682(9) Uani d . . . 1 . .
H H17 0.5676 0.4366 0.7483 0.082 Uiso calc U . R 1 . .
C C18 0.3407(8) 0.3016(4) 0.76617(8) 0.0815(11) Uani d . . . 1 . .
H H18 0.4228 0.2896 0.7847 0.098 Uiso calc U . R 1 . .
C C19 0.1298(8) 0.2303(4) 0.76099(9) 0.0807(10) Uani d . . . 1 . .
H H19 0.0717 0.1711 0.7761 0.097 Uiso calc U . R 1 . .
C C20 0.0094(6) 0.2470(4) 0.73405(8) 0.0727(9) Uani d . . . 1 . .
H H20 -0.1317 0.1993 0.7309 0.087 Uiso calc U . R 1 . .
C C21 0.0929(5) 0.3354(3) 0.71057(7) 0.0589(7) Uani d . . . 1 . .
C C22 -0.0222(6) 0.3540(4) 0.68176(8) 0.0662(8) Uani d . . . 1 . .
H H22 -0.1646 0.3085 0.678 0.079 Uiso calc U . R 1 . .
C C23 0.0692(5) 0.4364(3) 0.65940(7) 0.0617(8) Uani d . . . 1 . .
H H23 -0.0116 0.4462 0.6407 0.074 Uiso calc U . R 1 . .
O O24 0.0282(4) 0.7348(3) 0.63146(6) 0.0856(8) Uani d . . . 1 . .
O O25 0.3569(3) 0.8367(2) 0.65064(4) 0.0535(5) Uani d . . . 1 . .
C C26 0.2408(5) 0.9715(3) 0.65481(7) 0.0588(7) Uani d . . . 1 . .
C C27 0.1423(8) 1.0222(4) 0.62437(9) 0.0933(12) Uani d . . . 1 . .
H H27A 0.2595 1.0102 0.6084 0.14 Uiso calc U . R 1 . .
H H27B 0.1032 1.1171 0.6262 0.14 Uiso calc U . R 1 . .
H H27C 0.0014 0.9716 0.6192 0.14 Uiso calc U . R 1 . .
C C28 0.4433(6) 1.0611(4) 0.66591(10) 0.0788(10) Uani d . . . 1 . .
H H28A 0.5028 1.027 0.6853 0.118 Uiso calc U . R 1 . .
H H28B 0.3864 1.1525 0.6687 0.118 Uiso calc U . R 1 . .
H H28C 0.5689 1.0606 0.6508 0.118 Uiso calc U . R 1 . .
C C29 0.0549(7) 0.9574(4) 0.67982(9) 0.0820(10) Uani d . . . 1 . .
H H29A -0.0683 0.8968 0.6729 0.123 Uiso calc U . R 1 . .
H H29B -0.0128 1.0451 0.6842 0.123 Uiso calc U . R 1 . .
H H29C 0.1273 0.9214 0.6983 0.123 Uiso calc U . R 1 . .

loop_
_atom_site_aniso_label
_atom_site_aniso_U_11
_atom_site_aniso_U_22
_atom_site_aniso_U_33
_atom_site_aniso_U_12
_atom_site_aniso_U_13
_atom_site_aniso_U_23
C1 0.0527(16) 0.0593(18) 0.0569(14) 0.0018(15) -0.0086(13) -0.0048(14)
C2 0.0493(15) 0.0583(17) 0.0536(14) 0.0061(13) -0.0052(12) -0.0152(13)
O3 0.0602(12) 0.0789(15) 0.0575(10) -0.0049(11) 0.0013(9) -0.0254(10)
C4 0.0501(15) 0.0636(18) 0.0501(13) 0.0090(14) -0.0030(11) -0.0101(13)
C5 0.0694(19) 0.0638(19) 0.0525(14) 0.0123(16) -0.0064(14) -0.0149(14)
C6 0.109(3) 0.070(2) 0.0645(17) 0.005(2) 0.0155(18) -0.0150(16)
C7 0.154(4) 0.078(3) 0.0571(17) -0.008(3) 0.021(2) -0.0062(17)
C8 0.107(3) 0.071(2) 0.0590(17) -0.003(2) 0.0068(18) -0.0050(16)
C9 0.073(2) 0.063(2) 0.0609(16) 0.0115(16) -0.0076(15) -0.0148(14)
C10 0.081(2) 0.066(2) 0.0660(18) 0.0011(18) 0.0022(16) -0.0153(15)
C11 0.118(3) 0.073(3) 0.125(3) 0.008(3) -0.020(3) 0.009(2)
C12 0.132(4) 0.082(3) 0.098(3) -0.008(3) -0.003(3) -0.036(2)
C13 0.191(6) 0.076(3) 0.086(2) -0.026(3) 0.020(3) -0.007(2)
C14 0.0496(15) 0.0486(15) 0.0574(14) 0.0099(13) -0.0010(12) -0.0145(12)
C15 0.0450(14) 0.0535(16) 0.0622(15) 0.0060(13) -0.0007(12) -0.0143(13)
C16 0.0503(16) 0.0495(16) 0.0639(15) 0.0109(13) 0.0024(12) -0.0104(13)
C17 0.069(2) 0.068(2) 0.0673(18) 0.0025(18) -0.0058(15) -0.0051(16)
C18 0.099(3) 0.073(2) 0.072(2) 0.009(2) -0.003(2) 0.0054(18)
C19 0.094(3) 0.068(2) 0.081(2) 0.003(2) 0.015(2) 0.0016(18)
C20 0.0639(19) 0.061(2) 0.094(2) 0.0038(18) 0.0152(18) -0.0106(18)
C21 0.0527(16) 0.0515(16) 0.0726(17) 0.0096(14) 0.0062(14) -0.0136(15)
C22 0.0478(16) 0.0602(19) 0.091(2) -0.0006(16) -0.0010(16) -0.0146(17)
C23 0.0526(16) 0.0626(19) 0.0700(17) 0.0078(15) -0.0105(14) -0.0127(15)
O24 0.0687(15) 0.0691(15) 0.1192(19) 0.0091(13) -0.0350(14) -0.0161(14)
O25 0.0462(10) 0.0523(11) 0.0619(10) 0.0081(9) -0.0020(9) -0.0094(9)
C26 0.0561(16) 0.0490(16) 0.0713(17) 0.0094(14) 0.0003(14) -0.0018(14)
C27 0.100(3) 0.077(3) 0.103(3) 0.009(2) -0.020(2) 0.020(2)
C28 0.0594(19) 0.0554(19) 0.121(3) 0.0052(17) -0.0032(19) -0.0119(19)
C29 0.066(2) 0.078(2) 0.102(2) 0.010(2) 0.0193(18) -0.016(2)

loop_
_atom_type_symbol
_atom_type_description
_atom_type_scat_dispersion_real
_atom_type_scat_dispersion_imag
_atom_type_scat_source
C C 0.0181 0.0091 'International Tables Vol C Tables 4.2.6.8 and 6.1.1.4'
H H 0.0000 0.0000 'International Tables Vol C Tables 4.2.6.8 and 6.1.1.4'
O O 0.0492 0.0322 'International Tables Vol C Tables 4.2.6.8 and 6.1.1.4'

loop_
_geom_angle_atom_site_label_1
_geom_angle_atom_site_label_2
_geom_angle_atom_site_label_3
_geom_angle_site_symmetry_1
_geom_angle_site_symmetry_3
_geom_angle
_geom_angle_publ_flag
O24 C1 O25 . . 125.7(3) ?
O24 C1 C2 . . 122.8(3) ?
O25 C1 C2 . . 111.5(2) ?
O3 C2 C14 . . 109.3(2) ?
O3 C2 C1 . . 109.3(2) ?
C14 C2 C1 . . 108.2(2) ?
O3 C2 H2 . . 110.0 ?
C14 C2 H2 . . 110.0 ?
C1 C2 H2 . . 110.0 ?
C2 O3 C4 . . 114.9(2) ?
O3 C4 C9 . . 113.0(2) ?
O3 C4 C5 . . 106.9(2) ?
C9 C4 C5 . . 111.3(2) ?
O3 C4 H4 . . 108.5 ?
C9 C4 H4 . . 108.5 ?
C5 C4 H4 . . 108.5 ?
C6 C5 C4 . . 108.1(3) ?
C6 C5 C10 . . 114.2(3) ?
C4 C5 C10 . . 113.2(2) ?
C6 C5 H5 . . 107.0 ?
C4 C5 H5 . . 107.0 ?
C10 C5 H5 . . 107.0 ?
C7 C6 C5 . . 112.7(3) ?
C7 C6 H6A . . 109.1 ?
C5 C6 H6A . . 109.1 ?
C7 C6 H6B . . 109.1 ?
C5 C6 H6B . . 109.1 ?
H6A C6 H6B . . 107.8 ?
C6 C7 C8 . . 112.1(3) ?
C6 C7 H7A . . 109.2 ?
C8 C7 H7A . . 109.2 ?
C6 C7 H7B . . 109.2 ?
C8 C7 H7B . . 109.2 ?
H7A C7 H7B . . 107.9 ?
C9 C8 C7 . . 109.6(3) ?
C9 C8 C13 . . 111.7(3) ?
C7 C8 C13 . . 111.6(3) ?
C9 C8 H8 . . 107.9 ?
C7 C8 H8 . . 107.9 ?
C13 C8 H8 . . 107.9 ?
C8 C9 C4 . . 112.3(3) ?
C8 C9 H9A . . 109.1 ?
C4 C9 H9A . . 109.1 ?
C8 C9 H9B . . 109.1 ?
C4 C9 H9B . . 109.1 ?
H9A C9 H9B . . 107.9 ?
C11 C10 C12 . . 110.5(4) ?
C11 C10 C5 . . 114.1(3) ?
C12 C10 C5 . . 112.2(3) ?
C11 C10 H10 . . 106.5 ?
C12 C10 H10 . . 106.5 ?
C5 C10 H10 . . 106.5 ?
C10 C11 H11A . . 109.5 ?
C10 C11 H11B . . 109.5 ?
H11A C11 H11B . . 109.5 ?
C10 C11 H11C . . 109.5 ?
H11A C11 H11C . . 109.5 ?
H11B C11 H11C . . 109.5 ?
C10 C12 H12A . . 109.5 ?
C10 C12 H12B . . 109.5 ?
H12A C12 H12B . . 109.5 ?
C10 C12 H12C . . 109.5 ?
H12A C12 H12C . . 109.5 ?
H12B C12 H12C . . 109.5 ?
C8 C13 H13A . . 109.5 ?
C8 C13 H13B . . 109.5 ?
H13A C13 H13B . . 109.5 ?
C8 C13 H13C . . 109.5 ?
H13A C13 H13C . . 109.5 ?
H13B C13 H13C . . 109.5 ?
C15 C14 C23 . . 118.2(3) ?
C15 C14 C2 . . 121.9(3) ?
C23 C14 C2 . . 119.9(3) ?
C14 C15 C16 . . 122.2(3) ?
C14 C15 H15 . . 118.9 ?
C16 C15 H15 . . 118.9 ?
C15 C16 C21 . . 119.1(3) ?
C15 C16 C17 . . 122.5(3) ?
C21 C16 C17 . . 118.4(3) ?
C18 C17 C16 . . 120.8(4) ?
C18 C17 H17 . . 119.6 ?
C16 C17 H17 . . 119.6 ?
C17 C18 C19 . . 120.7(4) ?
C17 C18 H18 . . 119.7 ?
C19 C18 H18 . . 119.7 ?
C20 C19 C18 . . 120.0(4) ?
C20 C19 H19 . . 120.0 ?
C18 C19 H19 . . 120.0 ?
C19 C20 C21 . . 121.6(4) ?
C19 C20 H20 . . 119.2 ?
C21 C20 H20 . . 119.2 ?
C22 C21 C20 . . 123.9(3) ?
C22 C21 C16 . . 117.5(3) ?
C20 C21 C16 . . 118.5(3) ?
C23 C22 C21 . . 121.9(3) ?
C23 C22 H22 . . 119.0 ?
C21 C22 H22 . . 119.0 ?
C22 C23 C14 . . 120.9(3) ?
C22 C23 H23 . . 119.5 ?
C14 C23 H23 . . 119.5 ?
C1 O25 C26 . . 120.2(2) ?
O25 C26 C29 . . 107.9(3) ?
O25 C26 C27 . . 110.4(3) ?
C29 C26 C27 . . 113.5(3) ?
O25 C26 C28 . . 103.1(2) ?
C29 C26 C28 . . 110.3(3) ?
C27 C26 C28 . . 111.0(3) ?
C26 C27 H27A . . 109.5 ?
C26 C27 H27B . . 109.5 ?
H27A C27 H27B . . 109.5 ?
C26 C27 H27C . . 109.5 ?
H27A C27 H27C . . 109.5 ?
H27B C27 H27C . . 109.5 ?
C26 C28 H28A . . 109.5 ?
C26 C28 H28B . . 109.5 ?
H28A C28 H28B . . 109.5 ?
C26 C28 H28C . . 109.5 ?
H28A C28 H28C . . 109.5 ?
H28B C28 H28C . . 109.5 ?
C26 C29 H29A . . 109.5 ?
C26 C29 H29B . . 109.5 ?
H29A C29 H29B . . 109.5 ?
C26 C29 H29C . . 109.5 ?
H29A C29 H29C . . 109.5 ?
H29B C29 H29C . . 109.5 ?

loop_
_geom_bond_atom_site_label_1
_geom_bond_atom_site_label_2
_geom_bond_site_symmetry_2
_geom_bond_distance
_geom_bond_publ_flag
C1 O24 . 1.196(3) ?
C1 O25 . 1.338(4) ?
C1 C2 . 1.528(4) ?
C2 O3 . 1.416(3) ?
C2 C14 . 1.508(4) ?
C2 H2 . 0.98 ?
O3 C4 . 1.440(3) ?
C4 C9 . 1.516(5) ?
C4 C5 . 1.528(4) ?
C4 H4 . 0.98 ?
C5 C6 . 1.527(5) ?
C5 C10 . 1.533(5) ?
C5 H5 . 0.98 ?
C6 C7 . 1.517(6) ?
C6 H6A . 0.97 ?
C6 H6B . 0.97 ?
C7 C8 . 1.519(5) ?
C7 H7A . 0.97 ?
C7 H7B . 0.97 ?
C8 C9 . 1.514(5) ?
C8 C13 . 1.527(6) ?
C8 H8 . 0.98 ?
C9 H9A . 0.97 ?
C9 H9B . 0.97 ?
C10 C11 . 1.515(6) ?
C10 C12 . 1.531(5) ?
C10 H10 . 0.98 ?
C11 H11A . 0.96 ?
C11 H11B . 0.96 ?
C11 H11C . 0.96 ?
C12 H12A . 0.96 ?
C12 H12B . 0.96 ?
C12 H12C . 0.96 ?
C13 H13A . 0.96 ?
C13 H13B . 0.96 ?
C13 H13C . 0.96 ?
C14 C15 . 1.362(4) ?
C14 C23 . 1.415(4) ?
C15 C16 . 1.415(4) ?
C15 H15 . 0.93 ?
C16 C21 . 1.416(4) ?
C16 C17 . 1.419(4) ?
C17 C18 . 1.362(5) ?
C17 H17 . 0.93 ?
C18 C19 . 1.393(6) ?
C18 H18 . 0.93 ?
C19 C20 . 1.354(5) ?
C19 H19 . 0.93 ?
C20 C21 . 1.413(5) ?
C20 H20 . 0.93 ?
C21 C22 . 1.412(4) ?
C22 C23 . 1.359(5) ?
C22 H22 . 0.93 ?
C23 H23 . 0.93 ?
O25 C26 . 1.486(4) ?
C26 C29 . 1.506(4) ?
C26 C27 . 1.508(5) ?
C26 C28 . 1.514(5) ?
C27 H27A . 0.96 ?
C27 H27B . 0.96 ?
C27 H27C . 0.96 ?
C28 H28A . 0.96 ?
C28 H28B . 0.96 ?
C28 H28C . 0.96 ?
C29 H29A . 0.96 ?
C29 H29B . 0.96 ?
C29 H29C . 0.96 ?

loop_
_geom_torsion_atom_site_label_1
_geom_torsion_atom_site_label_2
_geom_torsion_atom_site_label_3
_geom_torsion_atom_site_label_4
_geom_torsion_site_symmetry_1
_geom_torsion_site_symmetry_2
_geom_torsion_site_symmetry_3
_geom_torsion_site_symmetry_4
_geom_torsion
_geom_torsion_publ_flag
O24 C1 C2 O3 . . . . 49.3(4) ?
O25 C1 C2 O3 . . . . -132.1(2) ?
O24 C1 C2 C14 . . . . -69.6(4) ?
O25 C1 C2 C14 . . . . 108.9(3) ?
C14 C2 O3 C4 . . . . -141.8(2) ?
C1 C2 O3 C4 . . . . 100.0(3) ?
C2 O3 C4 C9 . . . . -64.6(3) ?
C2 O3 C4 C5 . . . . 172.6(2) ?
O3 C4 C5 C6 . . . . -179.5(3) ?
C9 C4 C5 C6 . . . . 56.7(3) ?
O3 C4 C5 C10 . . . . -51.9(3) ?
C9 C4 C5 C10 . . . . -175.8(3) ?
C4 C5 C6 C7 . . . . -55.9(4) ?
C10 C5 C6 C7 . . . . 177.1(3) ?
C5 C6 C7 C8 . . . . 55.9(5) ?
C6 C7 C8 C9 . . . . -53.6(5) ?
C6 C7 C8 C13 . . . . -177.9(5) ?
C7 C8 C9 C4 . . . . 55.4(4) ?
C13 C8 C9 C4 . . . . 179.6(3) ?
O3 C4 C9 C8 . . . . -178.9(2) ?
C5 C4 C9 C8 . . . . -58.6(3) ?
C6 C5 C10 C11 . . . . 61.6(4) ?
C4 C5 C10 C11 . . . . -62.7(4) ?
C6 C5 C10 C12 . . . . -65.2(4) ?
C4 C5 C10 C12 . . . . 170.5(3) ?
O3 C2 C14 C15 . . . . 138.8(3) ?
C1 C2 C14 C15 . . . . -102.3(3) ?
O3 C2 C14 C23 . . . . -43.4(3) ?
C1 C2 C14 C23 . . . . 75.5(3) ?
C23 C14 C15 C16 . . . . 0.9(4) ?
C2 C14 C15 C16 . . . . 178.8(2) ?
C14 C15 C16 C21 . . . . -0.5(4) ?
C14 C15 C16 C17 . . . . 178.7(3) ?
C15 C16 C17 C18 . . . . -177.5(3) ?
C21 C16 C17 C18 . . . . 1.8(5) ?
C16 C17 C18 C19 . . . . -1.1(6) ?
C17 C18 C19 C20 . . . . 0.0(6) ?
C18 C19 C20 C21 . . . . 0.4(5) ?
C19 C20 C21 C22 . . . . 178.3(3) ?
C19 C20 C21 C16 . . . . 0.3(5) ?
C15 C16 C21 C22 . . . . -0.2(4) ?
C17 C16 C21 C22 . . . . -179.4(3) ?
C15 C16 C21 C20 . . . . 177.9(3) ?
C17 C16 C21 C20 . . . . -1.4(4) ?
C20 C21 C22 C23 . . . . -177.6(3) ?
C16 C21 C22 C23 . . . . 0.4(4) ?
C21 C22 C23 C14 . . . . 0.0(5) ?
C15 C14 C23 C22 . . . . -0.7(4) ?
C2 C14 C23 C22 . . . . -178.6(3) ?
O24 C1 O25 C26 . . . . 2.4(5) ?
C2 C1 O25 C26 . . . . -176.1(2) ?
C1 O25 C26 C29 . . . . 66.0(3) ?
C1 O25 C26 C27 . . . . -58.6(4) ?
C1 O25 C26 C28 . . . . -177.3(3) ?
